data_4077636
loop_
_publ_author_name
'Rabe, Gerd W.'
'Sommer, Roger D.'
'Rheingold, Arnold L.'

_publ_section_title
;
 Synthesis and X-ray Crystal Structure Determination of Tetrahydrofuran
 Adducts of Two Terphenyllithium Compounds&#x2020;
;
_journal_issue 25
_journal_name_full Organometallics
_journal_page_first 5537
_journal_paper_doi 10.1021/om0006864
_journal_volume 19
_journal_year 2000
_chemical_formula_sum 'C40 H34 Li2 O'
_chemical_formula_weight 544.55
_chemical_name_systematic
; 
 ? 
;
_space_group_IT_number 15
_symmetry_cell_setting monoclinic
_symmetry_space_group_name_Hall '-C 2yc'
_symmetry_space_group_name_H-M 'C 1 2/c 1'
_atom_sites_solution_hydrogens geom
_atom_sites_solution_primary direct
_atom_sites_solution_secondary difmap
_audit_creation_method SHELXL-97
_cell_angle_alpha 90.00
_cell_angle_beta 101.176(2)
_cell_angle_gamma 90.00
_cell_formula_units_Z 4
_cell_length_a 12.3391(10)
_cell_length_b 15.5925(13)
_cell_length_c 16.5319(14)
_cell_measurement_reflns_used 3198
_cell_measurement_temperature 173(2)
_cell_volume 3120.4(4)
_computing_cell_refinement 'Bruker SMART'
_computing_data_collection 'Bruker SMART'
_computing_data_reduction 'Bruker SHELXTL'
_computing_molecular_graphics 'Bruker SHELXTL'
_computing_publication_material 'Bruker SHELXTL'
_computing_structure_refinement 'SHELXL-97 (Sheldrick, 1997)'
_computing_structure_solution 'SHELXS-97 (Sheldrick, 1990)'
_diffrn_ambient_temperature 173(2)
_diffrn_measured_fraction_theta_full 0.824
_diffrn_measured_fraction_theta_max 0.824
_diffrn_measurement_device_type 'CCD area detector'
_diffrn_measurement_method 'phi and omega scans'
_diffrn_radiation_monochromator graphite
_diffrn_radiation_source 'fine-focus sealed tube'
_diffrn_radiation_type MoK\a
_diffrn_radiation_wavelength 0.71073
_diffrn_reflns_av_R_equivalents 0.0371
_diffrn_reflns_av_sigmaI/netI 0.0319
_diffrn_reflns_limit_h_max 12
_diffrn_reflns_limit_h_min -13
_diffrn_reflns_limit_k_max 19
_diffrn_reflns_limit_k_min -18
_diffrn_reflns_limit_l_max 20
_diffrn_reflns_limit_l_min -19
_diffrn_reflns_number 6722
_diffrn_reflns_theta_full 26.00
_diffrn_reflns_theta_max 26.00
_diffrn_reflns_theta_min 2.13
_exptl_absorpt_coefficient_mu 0.066
_exptl_absorpt_correction_T_max 0.9868
_exptl_absorpt_correction_T_min 0.9771
_exptl_absorpt_correction_type 'Empirical from SADABS'
_exptl_crystal_colour colorless
_exptl_crystal_density_diffrn 1.159
_exptl_crystal_density_method 'not measured'
_exptl_crystal_description block
_exptl_crystal_F_000 1152
_exptl_crystal_size_max 0.35
_exptl_crystal_size_mid 0.25
_exptl_crystal_size_min 0.20
_refine_diff_density_max 0.343
_refine_diff_density_min -0.217
_refine_diff_density_rms 0.045
_refine_ls_extinction_method none
_refine_ls_goodness_of_fit_ref 1.078
_refine_ls_hydrogen_treatment mixed
_refine_ls_matrix_type full
_refine_ls_number_parameters 200
_refine_ls_number_reflns 2528
_refine_ls_number_restraints 0
_refine_ls_restrained_S_all 1.078
_refine_ls_R_factor_all 0.0718
_refine_ls_R_factor_gt 0.0552
_refine_ls_shift/su_max 0.000
_refine_ls_shift/su_mean 0.000
_refine_ls_structure_factor_coef Fsqd
_refine_ls_weighting_details 'calc w=1/[\s^2^(Fo^2^)+(0.0575P)^2^+4.5809P] where P=(Fo^2^+2Fc^2^)/3'
_refine_ls_weighting_scheme calc
_refine_ls_wR_factor_gt 0.1324
_refine_ls_wR_factor_ref 0.1477
_reflns_number_gt 2031
_reflns_number_total 2528
_reflns_threshold_expression >2sigma(I)
_cod_data_source_file om0006864.cif
_cod_data_source_block rab25
_cod_depositor_comments
;
The following automatic conversions were performed:

'_symmetry_cell_setting' value 'Monoclinic' changed to 'monoclinic'
according to /home/saulius/struct/CIF-dictionaries/cif_core.dic
dictionary named 'cif_core.dic' version 2.4.2 from 2011-04-26.

Automatic conversion script
Id: cif_fix_values 1715 2011-07-08 13:25:40Z adriana 
;
_cod_original_sg_symbol_H-M C2/c
_cod_database_code 4077636

loop_
_symmetry_equiv_pos_as_xyz
'x, y, z'
'-x, y, -z+1/2'
'x+1/2, y+1/2, z'
'-x+1/2, y+1/2, -z+1/2'
'-x, -y, -z'
'x, -y, z-1/2'
'-x+1/2, -y+1/2, -z'
'x+1/2, -y+1/2, z-1/2'

loop_
_atom_site_label
_atom_site_type_symbol
_atom_site_fract_x
_atom_site_fract_y
_atom_site_fract_z
_atom_site_U_iso_or_equiv
_atom_site_adp_type
_atom_site_occupancy
_atom_site_symmetry_multiplicity
_atom_site_calc_flag
_atom_site_refinement_flags
C1 C 0.6456(2) -0.17215(13) 0.73729(12) 0.0264(5) Uani 1 1 d .
C2 C 0.6747(2) -0.20721(13) 0.66476(12) 0.0261(5) Uani 1 1 d .
C3 C 0.7707(2) -0.18574(14) 0.63737(13) 0.0309(6) Uani 1 1 d .
H3A H 0.7852 -0.2099 0.5878 0.037 Uiso 1 1 calc R
C4 C 0.8451(2) -0.12913(15) 0.68231(14) 0.0347(6) Uani 1 1 d .
H4A H 0.9110 -0.1143 0.6640 0.042 Uiso 1 1 calc R
C5 C 0.8228(2) -0.09432(14) 0.75422(14) 0.0327(6) Uani 1 1 d .
H5A H 0.8740 -0.0558 0.7856 0.039 Uiso 1 1 calc R
C6 C 0.7258(2) -0.11527(13) 0.78118(12) 0.0272(5) Uani 1 1 d .
C7 C 0.5966(2) -0.27070(13) 0.61627(12) 0.0272(5) Uani 1 1 d .
C8 C 0.5590(2) -0.34051(14) 0.65540(14) 0.0304(6) Uani 1 1 d .
H8A H 0.5894(19) -0.3499(14) 0.7137(14) 0.028(6) Uiso 1 1 d .
C9 C 0.4826(2) -0.39806(15) 0.61233(15) 0.0389(7) Uani 1 1 d .
H9A H 0.4566 -0.4446 0.6404 0.047 Uiso 1 1 calc R
C10 C 0.4447(2) -0.38712(16) 0.52856(15) 0.0447(7) Uani 1 1 d .
H10A H 0.3928 -0.4263 0.4988 0.054 Uiso 1 1 calc R
C11 C 0.4826(2) -0.31903(16) 0.48849(14) 0.0419(7) Uani 1 1 d .
H11A H 0.4567 -0.3115 0.4310 0.050 Uiso 1 1 calc R
C12 C 0.5582(2) -0.26155(15) 0.53156(13) 0.0341(6) Uani 1 1 d .
H12A H 0.5842 -0.2153 0.5030 0.041 Uiso 1 1 calc R
C13 C 0.7055(2) -0.07514(14) 0.85929(13) 0.0279(5) Uani 1 1 d .
C14 C 0.6552(2) -0.12091(15) 0.91415(14) 0.0368(6) Uani 1 1 d .
H14A H 0.6332 -0.1786 0.9020 0.044 Uiso 1 1 calc R
C15 C 0.6367(3) -0.08347(18) 0.98647(15) 0.0476(8) Uani 1 1 d .
H15A H 0.6013 -0.1155 1.0228 0.057 Uiso 1 1 calc R
C16 C 0.6693(2) 0.00014(17) 1.00620(15) 0.0453(7) Uani 1 1 d .
H16A H 0.6572 0.0254 1.0560 0.054 Uiso 1 1 calc R
C17 C 0.7196(2) 0.04613(15) 0.95264(14) 0.0370(6) Uani 1 1 d .
H17A H 0.7422 0.1036 0.9655 0.044 Uiso 1 1 calc R
C18 C 0.7375(2) 0.00931(14) 0.88008(13) 0.0324(6) Uani 1 1 d .
H18A H 0.7721 0.0421 0.8438 0.039 Uiso 1 1 calc R
C19 C 0.5488(3) 0.07914(17) 0.69554(15) 0.0474(8) Uani 1 1 d .
H19A H 0.5216 0.0622 0.6374 0.057 Uiso 1 1 calc R
H19B H 0.6303 0.0737 0.7081 0.057 Uiso 1 1 calc R
C20 C 0.5151(4) 0.16870(19) 0.7097(2) 0.0932(15) Uani 1 1 d .
H20A H 0.5771 0.2088 0.7088 0.112 Uiso 1 1 calc R
H20B H 0.4516 0.1862 0.6666 0.112 Uiso 1 1 calc R
Li1 Li 0.5000 -0.0928(4) 0.7500 0.0557(19) Uani 1 2 d S
Li2 Li 0.5000 -0.2392(4) 0.7500 0.0451(16) Uani 1 2 d S
O1 O 0.5000 0.02636(13) 0.7500 0.0349(6) Uani 1 2 d S

loop_
_atom_site_aniso_label
_atom_site_aniso_U_11
_atom_site_aniso_U_22
_atom_site_aniso_U_33
_atom_site_aniso_U_23
_atom_site_aniso_U_13
_atom_site_aniso_U_12
C1 0.0251(16) 0.0250(10) 0.0284(10) 0.0007(8) 0.0036(9) 0.0019(9)
C2 0.0251(16) 0.0258(10) 0.0277(10) 0.0035(8) 0.0057(9) 0.0027(9)
C3 0.0305(17) 0.0332(12) 0.0314(11) 0.0026(9) 0.0115(10) 0.0048(10)
C4 0.0222(17) 0.0387(12) 0.0457(13) 0.0039(10) 0.0129(11) -0.0016(10)
C5 0.0287(17) 0.0313(12) 0.0380(12) -0.0005(9) 0.0064(10) -0.0054(10)
C6 0.0254(16) 0.0266(10) 0.0296(10) 0.0023(8) 0.0054(9) -0.0020(9)
C7 0.0245(16) 0.0274(11) 0.0307(10) -0.0055(9) 0.0075(9) 0.0062(9)
C8 0.0279(17) 0.0296(11) 0.0335(11) -0.0033(9) 0.0059(10) 0.0037(9)
C9 0.0347(19) 0.0289(12) 0.0530(14) -0.0043(10) 0.0083(12) -0.0012(10)
C10 0.040(2) 0.0420(14) 0.0484(14) -0.0164(12) -0.0014(12) -0.0005(12)
C11 0.041(2) 0.0495(15) 0.0330(12) -0.0101(11) 0.0010(11) 0.0060(12)
C12 0.0343(18) 0.0384(12) 0.0309(11) -0.0044(9) 0.0096(10) 0.0040(10)
C13 0.0199(16) 0.0316(11) 0.0299(10) -0.0026(9) -0.0007(9) -0.0015(9)
C14 0.0382(19) 0.0370(12) 0.0363(12) -0.0077(10) 0.0098(11) -0.0131(11)
C15 0.054(2) 0.0544(16) 0.0392(13) -0.0098(12) 0.0215(13) -0.0212(14)
C16 0.049(2) 0.0497(15) 0.0390(13) -0.0172(11) 0.0130(12) -0.0118(13)
C17 0.0340(18) 0.0335(12) 0.0410(12) -0.0095(10) 0.0007(11) -0.0028(10)
C18 0.0293(17) 0.0330(12) 0.0329(11) 0.0015(9) 0.0011(10) -0.0025(10)
C19 0.052(2) 0.0515(16) 0.0375(13) 0.0101(11) 0.0060(13) -0.0088(13)
C20 0.164(5) 0.0347(16) 0.082(2) 0.0079(16) 0.028(3) -0.009(2)
Li1 0.047(5) 0.023(3) 0.104(5) 0.000 0.031(4) 0.000
Li2 0.028(4) 0.027(3) 0.084(5) 0.000 0.020(3) 0.000
O1 0.0430(18) 0.0276(11) 0.0344(11) 0.000 0.0082(10) 0.000

loop_
_atom_type_symbol
_atom_type_description
_atom_type_scat_dispersion_real
_atom_type_scat_dispersion_imag
_atom_type_scat_source
C C 0.0033 0.0016 'International Tables Vol C Tables 4.2.6.8 and 6.1.1.4'
H H 0.0000 0.0000 'International Tables Vol C Tables 4.2.6.8 and 6.1.1.4'
Li Li -0.0003 0.0001 'International Tables Vol C Tables 4.2.6.8 and 6.1.1.4'
O O 0.0106 0.0060 'International Tables Vol C Tables 4.2.6.8 and 6.1.1.4'

loop_
_geom_angle_atom_site_label_1
_geom_angle_atom_site_label_2
_geom_angle_atom_site_label_3
_geom_angle
_geom_angle_site_symmetry_1
_geom_angle_site_symmetry_3
C6 C1 C2 113.9(2) . .
C6 C1 Li2 140.93(18) . .
C2 C1 Li2 104.50(17) . .
C6 C1 Li1 95.72(17) . .
C2 C1 Li1 129.24(15) . .
Li2 C1 Li1 63.31(19) . .
C3 C2 C1 123.5(2) . .
C3 C2 C7 119.0(2) . .
C1 C2 C7 117.5(2) . .
C4 C3 C2 119.9(2) . .
C3 C4 C5 119.4(2) . .
C4 C5 C6 120.6(2) . .
C5 C6 C1 122.7(2) . .
C5 C6 C13 118.3(2) . .
C1 C6 C13 119.0(2) . .
C5 C6 Li1 144.06(17) . .
C1 C6 Li1 53.46(16) . .
C13 C6 Li1 77.11(14) . .
C8 C7 C12 117.9(2) . .
C8 C7 C2 120.37(18) . .
C12 C7 C2 121.8(2) . .
C8 C7 Li2 61.98(16) . .
C12 C7 Li2 132.22(17) . .
C2 C7 Li2 77.68(14) . .
C7 C8 C9 121.3(2) . .
C7 C8 Li2 87.68(16) . .
C9 C8 Li2 119.35(19) . .
C10 C9 C8 119.7(2) . .
C11 C10 C9 119.7(2) . .
C10 C11 C12 120.5(2) . .
C11 C12 C7 120.9(2) . .
C14 C13 C18 117.6(2) . .
C14 C13 C6 121.15(19) . .
C18 C13 C6 121.3(2) . .
C15 C14 C13 120.9(2) . .
C16 C15 C14 120.7(2) . .
C17 C16 C15 119.0(2) . .
C16 C17 C18 120.5(2) . .
C17 C18 C13 121.2(2) . .
O1 C19 C20 106.0(3) . .
C20 C20 C19 105.90(18) 2_656 .
O1 Li1 C1 123.81(13) . 2_656
O1 Li1 C1 123.81(13) . .
C1 Li1 C1 112.4(3) 2_656 .
O1 Li1 Li2 180.000(1) . .
C1 Li1 Li2 56.19(13) 2_656 .
C1 Li1 Li2 56.19(13) . .
O1 Li1 C6 97.32(12) . .
C1 Li1 C6 135.8(2) 2_656 .
C1 Li1 C6 30.83(7) . .
Li2 Li1 C6 82.68(12) . .
O1 Li1 C6 97.32(12) . 2_656
C1 Li1 C6 30.83(7) 2_656 2_656
C1 Li1 C6 135.8(2) . 2_656
Li2 Li1 C6 82.68(12) . 2_656
C6 Li1 C6 165.4(2) . 2_656
C1 Li2 C1 121.0(3) . 2_656
C1 Li2 Li1 60.50(14) . .
C1 Li2 Li1 60.50(14) 2_656 .
C1 Li2 C8 138.40(10) . 2_656
C1 Li2 C8 83.80(9) 2_656 2_656
Li1 Li2 C8 130.51(11) . 2_656
C1 Li2 C8 83.80(9) . .
C1 Li2 C8 138.40(10) 2_656 .
Li1 Li2 C8 130.51(11) . .
C8 Li2 C8 99.0(2) 2_656 .
C1 Li2 C7 60.12(7) . .
C1 Li2 C7 132.36(11) 2_656 .
Li1 Li2 C7 100.27(12) . .
C8 Li2 C7 129.1(2) 2_656 .
C8 Li2 C7 30.34(7) . .
C1 Li2 C7 132.36(11) . 2_656
C1 Li2 C7 60.12(7) 2_656 2_656
Li1 Li2 C7 100.27(12) . 2_656
C8 Li2 C7 30.34(7) 2_656 2_656
C8 Li2 C7 129.1(2) . 2_656
C7 Li2 C7 159.5(2) . 2_656
C19 O1 C19 110.0(3) . 2_656
C19 O1 Li1 124.98(14) . .
C19 O1 Li1 124.98(14) 2_656 .

loop_
_geom_bond_atom_site_label_1
_geom_bond_atom_site_label_2
_geom_bond_distance
_geom_bond_site_symmetry_2
C1 C6 1.419(3) .
C1 C2 1.426(3) .
C1 Li2 2.124(4) .
C1 Li1 2.225(4) .
C2 C3 1.388(3) .
C2 C7 1.501(3) .
C3 C4 1.382(3) .
C4 C5 1.382(3) .
C5 C6 1.395(3) .
C6 C13 1.499(3) .
C6 Li1 2.755(3) .
C7 C8 1.391(3) .
C7 C12 1.396(3) .
C7 Li2 2.752(2) .
C8 C9 1.393(3) .
C8 Li2 2.431(4) .
C9 C10 1.384(3) .
C10 C11 1.380(4) .
C11 C12 1.387(3) .
C13 C14 1.391(3) .
C13 C18 1.398(3) .
C14 C15 1.389(3) .
C15 C16 1.385(4) .
C16 C17 1.377(4) .
C17 C18 1.386(3) .
C19 O1 1.435(3) .
C19 C20 1.488(4) .
C20 C20 1.451(7) 2_656
Li1 O1 1.857(6) .
Li1 C1 2.225(4) 2_656
Li1 Li2 2.284(8) .
Li1 C6 2.755(3) 2_656
Li2 C1 2.124(4) 2_656
Li2 C8 2.431(4) 2_656
Li2 C7 2.752(2) 2_656
O1 C19 1.435(3) 2_656
